data_4022766
loop_
_publ_author_name
'James D. White'
'Laura Quaranta'
'Guoqiang Wang'

_publ_section_title
;
 Studies on the Synthesis of (-)-Gymnodimine. Subunit
 Synthesis and Coupling
;
_journal_name_full 'Journal of Organic Chemistry'
_journal_page_first 1717
_journal_page_last 1728
_journal_paper_doi 10.1021/jo062396o
_journal_volume 72
_journal_year 2007
_chemical_formula_sum 'C26 H34 O8'
_chemical_formula_weight 474.53
_chemical_name_systematic
;
 ?
;
_space_group_IT_number 4
_symmetry_cell_setting monoclinic
_symmetry_space_group_name_Hall 'P 2yb'
_symmetry_space_group_name_H-M 'P 1 21 1'
_atom_sites_solution_hydrogens geom
_atom_sites_solution_primary direct
_atom_sites_solution_secondary difmap
_audit_creation_method SHELXL-97
_cell_angle_alpha 90.00
_cell_angle_beta 90.340(10)
_cell_angle_gamma 90.00
_cell_formula_units_Z 4
_cell_length_a 9.6272(9)
_cell_length_b 8.7501(6)
_cell_length_c 30.305(2)
_cell_measurement_reflns_used 87
_cell_measurement_temperature 290(2)
_cell_measurement_theta_max 49.991
_cell_measurement_theta_min 10.879
_cell_volume 2552.8(3)
_computing_cell_refinement 'Siemens XSCANS'
_computing_data_collection 'Siemens XSCANS'
_computing_data_reduction 'Siemens XSCANS'
_computing_molecular_graphics 'ORTEP III for Windows'
_computing_structure_refinement 'SHELXL-97 (Sheldrick, 1997)'
_computing_structure_solution SHELXS-97
_diffrn_ambient_temperature 290(2)
_diffrn_measured_fraction_theta_full 0.940
_diffrn_measured_fraction_theta_max 0.940
_diffrn_measurement_device 'Siemens P4'
_diffrn_measurement_method '\w scans'
_diffrn_radiation_monochromator graphite
_diffrn_radiation_source 'fine-focus sealed tube'
_diffrn_radiation_type CuK\a
_diffrn_radiation_wavelength 1.54184
_diffrn_reflns_av_R_equivalents 0.0270
_diffrn_reflns_av_sigmaI/netI 0.0236
_diffrn_reflns_limit_h_max 1
_diffrn_reflns_limit_h_min -11
_diffrn_reflns_limit_k_max 1
_diffrn_reflns_limit_k_min -10
_diffrn_reflns_limit_l_max 36
_diffrn_reflns_limit_l_min -36
_diffrn_reflns_number 6365
_diffrn_reflns_theta_full 67.64
_diffrn_reflns_theta_max 67.64
_diffrn_reflns_theta_min 2.92
_diffrn_standards_decay_% 0
_diffrn_standards_interval_count 97
_diffrn_standards_number 3
_exptl_absorpt_coefficient_mu 0.751
_exptl_absorpt_correction_T_max 0.9925
_exptl_absorpt_correction_T_min 0.9287
_exptl_absorpt_correction_type Semi-empirical
_exptl_crystal_colour Colorless
_exptl_crystal_density_diffrn 1.235
_exptl_crystal_density_method 'not measured'
_exptl_crystal_description Plate
_exptl_crystal_F_000 1016
_exptl_crystal_size_max 0.10
_exptl_crystal_size_mid 0.05
_exptl_crystal_size_min 0.01
_refine_diff_density_max 0.276
_refine_diff_density_min -0.159
_refine_diff_density_rms 0.035
_refine_ls_abs_structure_details 'Flack H D (1983), Acta Cryst. A39, 876-881'
_refine_ls_abs_structure_Flack -0.2(2)
_refine_ls_extinction_method none
_refine_ls_goodness_of_fit_ref 1.033
_refine_ls_hydrogen_treatment mixed
_refine_ls_matrix_type full
_refine_ls_number_parameters 670
_refine_ls_number_reflns 5315
_refine_ls_number_restraints 61
_refine_ls_restrained_S_all 1.040
_refine_ls_R_factor_all 0.0491
_refine_ls_R_factor_gt 0.0445
_refine_ls_shift/su_max 0.000
_refine_ls_shift/su_mean 0.000
_refine_ls_structure_factor_coef Fsqd
_refine_ls_weighting_details 'calc w=1/[\s^2^(Fo^2^)+(0.0791P)^2^+0.4663P] where P=(Fo^2^+2Fc^2^)/3'
_refine_ls_weighting_scheme calc
_refine_ls_wR_factor_gt 0.1235
_refine_ls_wR_factor_ref 0.1299
_reflns_number_gt 4779
_reflns_number_total 5315
_reflns_threshold_expression >2sigma(I)
_cod_data_source_file jo062396osi20061127_074548.cif
_cod_data_source_block lq052401
_cod_depositor_comments
;
The following automatic conversions were performed:
'_symmetry_cell_setting' value 'Monoclinic' changed to 'monoclinic'
according to '/home/saulius/struct/CIF-dictionaries/cif_core.dic'
dictionary named 'cif_core.dic' version 2.4.1 from 2010-06-29.

Automatic conversion script
Id: cif_fix_enum 1527 2010-12-29 10:47:43Z saulius 
;
_cod_original_sg_symbol_H-M 'P 21'
_cod_database_code 4022766

loop_
_symmetry_equiv_pos_as_xyz
'x, y, z'
'-x, y+1/2, -z'

loop_
_atom_site_label
_atom_site_type_symbol
_atom_site_fract_x
_atom_site_fract_y
_atom_site_fract_z
_atom_site_U_iso_or_equiv
_atom_site_adp_type
_atom_site_occupancy
_atom_site_symmetry_multiplicity
_atom_site_calc_flag
_atom_site_refinement_flags
_atom_site_disorder_assembly
_atom_site_disorder_group
C201 C 0.5560(3) 0.6194(5) 0.74905(9) 0.0550(8) Uani 1 1 d . . .
H20A H 0.4729 0.6684 0.7376 0.082(2) Uiso 1 1 calc R . .
H20B H 0.5483 0.5102 0.7440 0.082(2) Uiso 1 1 calc R . .
C202 C 0.6843(3) 0.6823(4) 0.72617(9) 0.0490(6) Uani 1 1 d . . .
H202 H 0.6728 0.7936 0.7257 0.082(2) Uiso 1 1 calc R . .
C203 C 0.6875(3) 0.6324(4) 0.67774(9) 0.0508(7) Uani 1 1 d . . .
C204 C 0.5488(3) 0.6582(5) 0.65515(10) 0.0626(8) Uani 1 1 d . . .
H20C H 0.4827 0.6945 0.6763 0.142(4) Uiso 0.50 1 calc PR . .
H20D H 0.5164 0.5637 0.6427 0.142(4) Uiso 0.50 1 calc PR . .
H20E H 0.5593 0.7327 0.6322 0.142(4) Uiso 0.50 1 calc PR . .
H20F H 0.5562 0.6328 0.6244 0.142(4) Uiso 0.50 1 calc PR . .
H20G H 0.5225 0.7635 0.6581 0.142(4) Uiso 0.50 1 calc PR . .
H20H H 0.4797 0.5946 0.6686 0.142(4) Uiso 0.50 1 calc PR . .
C205 C 0.8013(3) 0.5819(4) 0.65814(10) 0.0585(8) Uani 1 1 d . . .
C206 C 0.8035(4) 0.5363(5) 0.61001(10) 0.0652(9) Uani 1 1 d . B .
H206 H 0.7076 0.5307 0.5991 0.082(2) Uiso 1 1 calc R . .
C207 C 0.8769(5) 0.3906(5) 0.59804(13) 0.0772(10) Uani 1 1 d . . .
H20F H 0.9513 0.3690 0.6188 0.082(2) Uiso 1 1 calc R A 2
H20G H 0.8127 0.3052 0.5978 0.082(2) Uiso 1 1 calc R A 2
C208 C 0.9386(3) 0.5706(6) 0.68233(11) 0.0711(10) Uani 1 1 d . . .
H20H H 0.9537 0.4655 0.6914 0.082(2) Uiso 1 1 calc R . .
H20I H 1.0130 0.5988 0.6625 0.082(2) Uiso 1 1 calc R . .
C209 C 0.9436(3) 0.6725(5) 0.72233(10) 0.0675(9) Uani 1 1 d . . .
H20J H 0.9468 0.7781 0.7127 0.082(2) Uiso 1 1 calc R . .
H20K H 1.0284 0.6517 0.7387 0.082(2) Uiso 1 1 calc R . .
C20A C 0.8191(3) 0.6516(4) 0.75326(10) 0.0499(7) Uani 1 1 d . . .
C20B C 0.8320(3) 0.7739(4) 0.78831(11) 0.0586(8) Uani 1 1 d . . .
C20C C 0.8197(3) 0.4928(4) 0.77195(9) 0.0506(7) Uani 1 1 d . . .
C211 C 1.0726(11) 0.6325(16) 0.5407(4) 0.170(5) Uani 0.752(7) 1 d PDU B 1
H21A H 1.1113 0.5855 0.5150 0.142(4) Uiso 0.752(7) 1 calc PR B 1
H21B H 1.1285 0.6073 0.5661 0.142(4) Uiso 0.752(7) 1 calc PR B 1
H21C H 1.0710 0.7414 0.5369 0.142(4) Uiso 0.752(7) 1 calc PR B 1
C212 C 0.9325(6) 0.5772(7) 0.54720(17) 0.0657(14) Uani 0.752(7) 1 d PDU B 1
C213 C 0.8482(12) 0.5993(17) 0.5063(2) 0.158(4) Uani 0.752(7) 1 d PDU B 1
H21D H 0.7563 0.5597 0.5108 0.142(4) Uiso 0.752(7) 1 calc PR B 1
H21E H 0.8911 0.5461 0.4823 0.142(4) Uiso 0.752(7) 1 calc PR B 1
H21F H 0.8428 0.7063 0.4995 0.142(4) Uiso 0.752(7) 1 calc PR B 1
C214 C 1.151(3) 0.518(4) 0.5764(10) 0.171(10) Uani 0.248(7) 1 d PDU B 2
H21G H 1.1573 0.4665 0.6042 0.142(4) Uiso 0.248(7) 1 calc PR B 2
H21H H 1.1849 0.6209 0.5795 0.142(4) Uiso 0.248(7) 1 calc PR B 2
H21I H 1.2047 0.4651 0.5548 0.142(4) Uiso 0.248(7) 1 calc PR B 2
C215 C 1.0006(18) 0.523(3) 0.5616(6) 0.075(4) Uani 0.248(7) 1 d PDU B 2
C216 C 0.967(5) 0.615(5) 0.5168(9) 0.165(8) Uani 0.248(7) 1 d PDU B 2
H21J H 0.8698 0.6088 0.5103 0.142(4) Uiso 0.248(7) 1 calc PR B 2
H21K H 1.0191 0.5716 0.4930 0.142(4) Uiso 0.248(7) 1 calc PR B 2
H21L H 0.9932 0.7205 0.5205 0.142(4) Uiso 0.248(7) 1 calc PR B 2
C221 C 0.4475(3) 0.6232(5) 0.81878(9) 0.0568(8) Uani 1 1 d . . .
H22A H 0.4235 0.5156 0.8175 0.082(2) Uiso 1 1 calc R . .
H22B H 0.3716 0.6813 0.8060 0.082(2) Uiso 1 1 calc R . .
C222 C 0.4702(3) 0.6709(4) 0.86622(9) 0.0529(7) Uani 1 1 d . . .
C223 C 0.5539(4) 0.7928(5) 0.87659(11) 0.0692(9) Uani 1 1 d . . .
H223 H 0.6019 0.8426 0.8543 0.082(2) Uiso 1 1 calc R . .
C224 C 0.5678(4) 0.8421(6) 0.91929(12) 0.0808(11) Uani 1 1 d . . .
H224 H 0.6253 0.9246 0.9258 0.082(2) Uiso 1 1 calc R . .
C225 C 0.4967(4) 0.7696(5) 0.95257(11) 0.0727(10) Uani 1 1 d . . .
C226 C 0.4143(4) 0.6469(5) 0.94351(10) 0.0692(9) Uani 1 1 d . . .
H226 H 0.3670 0.5972 0.9660 0.082(2) Uiso 1 1 calc R . .
C227 C 0.4018(3) 0.5963(5) 0.89967(10) 0.0614(8) Uani 1 1 d . . .
H227 H 0.3469 0.5117 0.8932 0.082(2) Uiso 1 1 calc R . .
C228 C 0.4245(8) 0.7801(11) 1.02741(14) 0.161(3) Uani 1 1 d . . .
H22C H 0.4459 0.8322 1.0545 0.142(4) Uiso 1 1 calc R . .
H22D H 0.4359 0.6721 1.0315 0.142(4) Uiso 1 1 calc R . .
H22E H 0.3303 0.8015 1.0190 0.142(4) Uiso 1 1 calc R . .
C231 C 1.0803(4) 0.5809(7) 0.83526(18) 0.1017(16) Uani 1 1 d . . .
H23A H 1.1222 0.6583 0.8534 0.142(4) Uiso 1 1 calc R . .
H23B H 1.1035 0.5991 0.8049 0.142(4) Uiso 1 1 calc R . .
H23C H 1.1143 0.4823 0.8440 0.142(4) Uiso 1 1 calc R . .
C232 C 0.9240(4) 0.5859(5) 0.84057(11) 0.0668(9) Uani 1 1 d . . .
C233 C 0.8768(7) 0.5594(8) 0.88593(14) 0.121(2) Uani 1 1 d . . .
H23D H 0.9154 0.6362 0.9050 0.142(4) Uiso 1 1 calc R . .
H23E H 0.9069 0.4603 0.8956 0.142(4) Uiso 1 1 calc R . .
H23F H 0.7772 0.5646 0.8868 0.142(4) Uiso 1 1 calc R . .
O21 O 0.9291(5) 0.4169(5) 0.55634(13) 0.1222(14) Uani 1 1 d . B .
O22 O 0.8765(4) 0.6487(3) 0.58487(9) 0.0949(10) Uani 1 1 d . . .
O23 O 0.8085(3) 0.9073(3) 0.78162(10) 0.0858(8) Uani 1 1 d . . .
O24 O 0.8773(3) 0.7361(3) 0.82863(8) 0.0687(6) Uani 1 1 d . . .
O25 O 0.7811(3) 0.3816(3) 0.75200(8) 0.0673(6) Uani 1 1 d . . .
O26 O 0.8662(3) 0.4708(3) 0.81334(8) 0.0714(7) Uani 1 1 d . . .
O27 O 0.57095(19) 0.6499(3) 0.79486(6) 0.0632(6) Uani 1 1 d . . .
O28 O 0.5141(4) 0.8306(5) 0.99434(8) 0.1053(11) Uani 1 1 d . . .
C101 C 0.5024(3) 0.0764(5) 0.75145(9) 0.0578(8) Uani 1 1 d . . .
H10A H 0.5895 0.1198 0.7617 0.082(2) Uiso 1 1 calc R . .
H10B H 0.4925 -0.0241 0.7645 0.082(2) Uiso 1 1 calc R . .
C102 C 0.3818(3) 0.1786(4) 0.76625(9) 0.0504(7) Uani 1 1 d . . .
H102 H 0.4086 0.2837 0.7591 0.082(2) Uiso 1 1 calc R . .
C103 C 0.3650(3) 0.1727(4) 0.81615(9) 0.0518(7) Uani 1 1 d . . .
C104 C 0.5016(3) 0.2003(5) 0.84019(11) 0.0666(9) Uani 1 1 d . . .
H10C H 0.5746 0.2128 0.8191 0.142(4) Uiso 0.50 1 calc PR . .
H10D H 0.5221 0.1146 0.8589 0.142(4) Uiso 0.50 1 calc PR . .
H10E H 0.4944 0.2911 0.8578 0.142(4) Uiso 0.50 1 calc PR . .
H10F H 0.4862 0.1996 0.8715 0.142(4) Uiso 0.50 1 calc PR . .
H10G H 0.5387 0.2977 0.8316 0.142(4) Uiso 0.50 1 calc PR . .
H10H H 0.5664 0.1212 0.8327 0.142(4) Uiso 0.50 1 calc PR . .
C105 C 0.2436(3) 0.1504(4) 0.83577(10) 0.0589(8) Uani 1 1 d . . .
C106 C 0.2315(4) 0.1282(6) 0.88479(11) 0.0709(10) Uani 1 1 d . B .
H106 H 0.3194 0.1564 0.8991 0.082(2) Uiso 1 1 calc R . .
C107 C 0.1904(5) -0.0300(6) 0.89900(13) 0.0896(13) Uani 1 1 d . B .
H10F H 0.1246 -0.0747 0.8784 0.082(2) Uiso 1 1 calc R . .
H10G H 0.2710 -0.0961 0.9013 0.082(2) Uiso 1 1 calc R . .
C108 C 0.1095(3) 0.1357(6) 0.81019(11) 0.0697(10) Uani 1 1 d . . .
H10H H 0.0360 0.1869 0.8262 0.082(2) Uiso 1 1 calc R . .
H10I H 0.0850 0.0285 0.8077 0.082(2) Uiso 1 1 calc R . .
C109 C 0.1202(3) 0.2037(5) 0.76458(10) 0.0639(9) Uani 1 1 d . . .
H10J H 0.1259 0.3140 0.7670 0.082(2) Uiso 1 1 calc R . .
H10K H 0.0367 0.1791 0.7480 0.082(2) Uiso 1 1 calc R . .
C10A C 0.2486(3) 0.1443(4) 0.73905(9) 0.0476(6) Uani 1 1 d . . .
C10B C 0.2284(3) -0.0236(4) 0.73151(10) 0.0516(7) Uani 1 1 d . . .
C10C C 0.2527(3) 0.2348(4) 0.69647(10) 0.0545(7) Uani 1 1 d . . .
C111 C 0.177(4) 0.189(5) 0.9857(7) 0.140(8) Uani 0.248(7) 1 d PDU B 1
H11A H 0.1621 0.2947 0.9926 0.142(4) Uiso 0.248(7) 1 calc PR B 1
H11B H 0.2745 0.1721 0.9806 0.142(4) Uiso 0.248(7) 1 calc PR B 1
H11C H 0.1473 0.1267 1.0099 0.142(4) Uiso 0.248(7) 1 calc PR B 1
C112 C 0.098(3) 0.148(7) 0.9455(13) 0.086(6) Uani 0.248(7) 1 d PDU B 1
C113 C -0.054(3) 0.180(5) 0.9558(10) 0.147(7) Uani 0.248(7) 1 d PDU B 1
H11D H -0.0679 0.2877 0.9588 0.142(4) Uiso 0.248(7) 1 calc PR B 1
H11E H -0.0785 0.1295 0.9828 0.142(4) Uiso 0.248(7) 1 calc PR B 1
H11F H -0.1114 0.1415 0.9322 0.142(4) Uiso 0.248(7) 1 calc PR B 1
C114 C 0.0709(14) 0.2191(15) 0.9792(3) 0.146(4) Uani 0.752(7) 1 d PDU B 2
H11G H 0.0184 0.3121 0.9769 0.142(4) Uiso 0.752(7) 1 calc PR B 2
H11H H 0.1673 0.2430 0.9836 0.142(4) Uiso 0.752(7) 1 calc PR B 2
H11I H 0.0377 0.1602 1.0037 0.142(4) Uiso 0.752(7) 1 calc PR B 2
C115 C 0.0540(10) 0.128(2) 0.9374(4) 0.091(3) Uani 0.752(7) 1 d PDU B 2
C116 C -0.0917(8) 0.0960(16) 0.9247(4) 0.143(4) Uani 0.752(7) 1 d PDU B 2
H11J H -0.1423 0.1903 0.9225 0.142(4) Uiso 0.752(7) 1 calc PR B 2
H11K H -0.1337 0.0321 0.9466 0.142(4) Uiso 0.752(7) 1 calc PR B 2
H11L H -0.0937 0.0447 0.8967 0.142(4) Uiso 0.752(7) 1 calc PR B 2
C121 C 0.6005(4) 0.1623(6) 0.68437(11) 0.0801(12) Uani 1 1 d . . .
H12A H 0.6932 0.1421 0.6957 0.082(2) Uiso 1 1 calc R . .
H12B H 0.5769 0.2674 0.6912 0.082(2) Uiso 1 1 calc R . .
C122 C 0.5973(3) 0.1385(5) 0.63535(10) 0.0617(8) Uani 1 1 d . . .
C123 C 0.5251(4) 0.2374(5) 0.60848(12) 0.0704(9) Uani 1 1 d . . .
H123 H 0.4768 0.3184 0.6210 0.082(2) Uiso 1 1 calc R . .
C124 C 0.5227(4) 0.2186(5) 0.56275(12) 0.0706(9) Uani 1 1 d . . .
H124 H 0.4737 0.2866 0.5449 0.082(2) Uiso 1 1 calc R . .
C125 C 0.5940(3) 0.0980(5) 0.54436(10) 0.0643(9) Uani 1 1 d . . .
C126 C 0.6649(3) -0.0018(5) 0.57122(11) 0.0652(9) Uani 1 1 d . . .
H126 H 0.7129 -0.0834 0.5589 0.082(2) Uiso 1 1 calc R . .
C127 C 0.6656(3) 0.0177(5) 0.61639(11) 0.0640(9) Uani 1 1 d . . .
H127 H 0.7128 -0.0518 0.6342 0.082(2) Uiso 1 1 calc R . .
C128 C 0.5534(6) 0.1873(10) 0.47127(14) 0.131(3) Uani 1 1 d . . .
H12C H 0.5634 0.1544 0.4412 0.142(4) Uiso 1 1 calc R . .
H12D H 0.6084 0.2773 0.4761 0.142(4) Uiso 1 1 calc R . .
H12E H 0.4576 0.2099 0.4769 0.142(4) Uiso 1 1 calc R . .
C131 C 0.2607(4) -0.0507(6) 0.61976(13) 0.0867(12) Uani 1 1 d . . .
H13A H 0.2536 0.0069 0.5929 0.142(4) Uiso 1 1 calc R . .
H13B H 0.2346 -0.1548 0.6143 0.142(4) Uiso 1 1 calc R . .
H13C H 0.3547 -0.0473 0.6305 0.142(4) Uiso 1 1 calc R . .
C132 C 0.1653(3) 0.0173(4) 0.65375(10) 0.0579(8) Uani 1 1 d . . .
C133 C 0.0161(4) 0.0114(6) 0.63986(17) 0.0949(14) Uani 1 1 d . . .
H13D H 0.0031 0.0720 0.6138 0.142(4) Uiso 1 1 calc R . .
H13E H -0.0409 0.0509 0.6631 0.142(4) Uiso 1 1 calc R . .
H13F H -0.0097 -0.0925 0.6338 0.142(4) Uiso 1 1 calc R . .
O11 O 0.1291(4) -0.0073(5) 0.94061(11) 0.1096(11) Uani 1 1 d . . .
O12 O 0.1213(3) 0.2171(4) 0.90307(9) 0.0872(8) Uani 1 1 d . . .
O13 O 0.2461(3) -0.1200(3) 0.75946(7) 0.0686(6) Uani 1 1 d . . .
O14 O 0.1808(3) -0.0723(3) 0.69249(7) 0.0814(8) Uani 1 1 d . . .
O15 O 0.2903(3) 0.3658(3) 0.69479(9) 0.0758(7) Uani 1 1 d . . .
O16 O 0.2026(3) 0.1735(3) 0.65941(7) 0.0711(7) Uani 1 1 d . . .
O17 O 0.5046(2) 0.0627(3) 0.70448(6) 0.0608(6) Uani 1 1 d . . .
O18 O 0.5992(3) 0.0688(5) 0.50023(8) 0.0962(10) Uani 1 1 d . . .

loop_
_atom_site_aniso_label
_atom_site_aniso_U_11
_atom_site_aniso_U_22
_atom_site_aniso_U_33
_atom_site_aniso_U_23
_atom_site_aniso_U_13
_atom_site_aniso_U_12
C201 0.0484(13) 0.069(2) 0.0475(13) -0.0042(15) 0.0028(11) -0.0009(16)
C202 0.0485(13) 0.0476(17) 0.0508(13) -0.0010(13) -0.0002(11) 0.0001(14)
C203 0.0539(14) 0.0467(16) 0.0518(14) 0.0049(13) 0.0029(11) 0.0034(15)
C204 0.0635(16) 0.071(2) 0.0532(15) 0.0012(16) -0.0080(12) 0.0098(19)
C205 0.0587(15) 0.061(2) 0.0563(15) 0.0087(15) 0.0148(12) 0.0054(17)
C206 0.0733(19) 0.065(2) 0.0573(16) 0.0033(16) 0.0163(14) 0.0030(19)
C207 0.089(2) 0.058(2) 0.085(2) -0.001(2) 0.0188(19) -0.009(2)
C208 0.0523(15) 0.094(3) 0.0673(18) 0.008(2) 0.0139(13) 0.007(2)
C209 0.0496(15) 0.082(3) 0.0704(19) 0.010(2) 0.0037(13) -0.0120(19)
C20A 0.0469(13) 0.0431(16) 0.0596(16) 0.0022(14) -0.0037(11) -0.0030(15)
C20B 0.0543(16) 0.051(2) 0.0706(19) -0.0049(16) -0.0116(14) -0.0013(16)
C20C 0.0468(14) 0.0480(18) 0.0570(16) 0.0018(14) -0.0040(11) -0.0008(15)
C211 0.156(8) 0.190(11) 0.166(9) -0.064(8) 0.096(7) -0.085(8)
C212 0.080(3) 0.063(3) 0.055(3) -0.008(2) 0.025(2) -0.007(3)
C213 0.195(9) 0.213(11) 0.066(3) -0.031(5) -0.009(5) 0.065(10)
C214 0.171(17) 0.166(19) 0.178(18) -0.065(15) 0.109(14) -0.092(16)
C215 0.070(8) 0.089(9) 0.065(7) -0.029(7) 0.015(6) -0.008(8)
C216 0.195(16) 0.191(15) 0.108(13) -0.025(13) 0.051(13) -0.014(16)
C221 0.0525(14) 0.064(2) 0.0545(15) 0.0020(15) 0.0060(12) 0.0034(16)
C222 0.0542(14) 0.0525(19) 0.0520(15) 0.0032(14) 0.0055(11) 0.0086(16)
C223 0.079(2) 0.063(2) 0.0663(18) -0.0060(18) 0.0215(15) -0.009(2)
C224 0.086(2) 0.076(3) 0.081(2) -0.019(2) 0.0195(18) -0.020(2)
C225 0.082(2) 0.080(3) 0.0569(17) -0.0068(19) 0.0008(15) -0.005(2)
C226 0.083(2) 0.070(2) 0.0540(16) 0.0104(17) 0.0056(15) -0.008(2)
C227 0.0666(17) 0.062(2) 0.0561(16) 0.0079(16) 0.0010(13) -0.0058(18)
C228 0.252(8) 0.175(8) 0.056(2) -0.012(4) 0.025(3) -0.088(7)
C231 0.072(2) 0.085(3) 0.148(4) -0.033(3) -0.038(2) 0.014(3)
C232 0.0722(19) 0.062(2) 0.0661(18) -0.0099(17) -0.0158(15) 0.011(2)
C233 0.170(5) 0.125(5) 0.067(2) 0.013(3) -0.001(3) 0.043(5)
O21 0.171(4) 0.076(2) 0.120(3) -0.009(2) 0.079(2) 0.007(3)
O22 0.163(3) 0.0562(15) 0.0660(14) -0.0023(13) 0.0492(16) -0.0111(19)
O23 0.0981(19) 0.0444(14) 0.114(2) -0.0061(15) -0.0356(16) 0.0003(15)
O24 0.0795(14) 0.0575(14) 0.0690(13) -0.0111(12) -0.0143(11) 0.0107(13)
O25 0.0806(15) 0.0459(13) 0.0754(14) -0.0022(12) -0.0119(11) -0.0047(13)
O26 0.0880(15) 0.0561(15) 0.0697(13) 0.0076(12) -0.0243(11) -0.0022(14)
O27 0.0496(10) 0.0900(19) 0.0501(10) -0.0082(12) 0.0052(8) -0.0017(13)
O28 0.134(2) 0.118(3) 0.0635(14) -0.0195(18) 0.0069(14) -0.035(2)
C101 0.0512(14) 0.072(2) 0.0504(14) -0.0049(16) 0.0006(11) 0.0047(17)
C102 0.0504(14) 0.0492(17) 0.0514(14) -0.0015(14) -0.0009(11) -0.0014(15)
C103 0.0579(15) 0.0450(17) 0.0526(14) -0.0050(13) -0.0013(11) -0.0009(15)
C104 0.0654(17) 0.071(2) 0.0628(17) -0.0078(17) -0.0096(14) -0.0050(19)
C105 0.0611(16) 0.059(2) 0.0561(16) -0.0047(16) 0.0045(12) 0.0029(18)
C106 0.0684(18) 0.086(3) 0.0582(17) -0.0018(19) 0.0099(14) 0.006(2)
C107 0.113(3) 0.080(3) 0.077(2) 0.013(2) 0.015(2) 0.025(3)
C108 0.0535(15) 0.086(3) 0.0691(18) -0.008(2) 0.0086(13) 0.000(2)
C109 0.0536(15) 0.071(2) 0.0673(18) -0.0034(18) -0.0005(13) 0.0098(18)
C10A 0.0507(14) 0.0373(15) 0.0547(15) 0.0013(13) -0.0015(11) 0.0011(14)
C10B 0.0523(14) 0.0461(17) 0.0563(15) 0.0008(14) -0.0061(12) -0.0028(15)
C10C 0.0563(16) 0.0465(18) 0.0607(17) 0.0032(14) -0.0085(13) -0.0024(16)
C111 0.179(18) 0.188(19) 0.054(8) 0.010(12) 0.018(13) 0.01(2)
C112 0.090(12) 0.085(11) 0.083(11) 0.021(9) 0.037(10) 0.004(12)
C113 0.148(13) 0.163(15) 0.129(13) 0.034(13) 0.056(12) 0.028(14)
C114 0.188(10) 0.174(9) 0.076(4) -0.011(6) 0.045(6) 0.015(9)
C115 0.088(6) 0.096(7) 0.088(6) 0.009(5) 0.041(5) 0.010(7)
C116 0.098(5) 0.157(9) 0.175(9) 0.032(8) 0.054(5) 0.013(6)
C121 0.079(2) 0.099(3) 0.0627(18) -0.012(2) 0.0082(16) -0.041(2)
C122 0.0555(15) 0.067(2) 0.0629(17) -0.0048(17) 0.0052(13) -0.0184(18)
C123 0.0694(19) 0.064(2) 0.078(2) -0.006(2) 0.0167(16) -0.005(2)
C124 0.0662(19) 0.070(2) 0.075(2) 0.0082(19) 0.0018(16) 0.003(2)
C125 0.0586(16) 0.080(3) 0.0547(15) 0.0011(17) 0.0045(13) -0.0053(19)
C126 0.0581(16) 0.068(2) 0.0692(18) -0.0051(18) 0.0056(14) -0.0013(19)
C127 0.0563(16) 0.071(2) 0.0646(17) 0.0075(17) -0.0044(13) -0.0138(19)
C128 0.116(4) 0.203(8) 0.074(3) 0.038(4) -0.007(2) 0.019(5)
C131 0.087(2) 0.085(3) 0.088(2) -0.008(2) 0.015(2) -0.008(3)
C132 0.0612(16) 0.0526(18) 0.0597(16) 0.0070(15) -0.0111(13) -0.0087(17)
C133 0.062(2) 0.075(3) 0.148(4) 0.010(3) -0.026(2) -0.005(2)
O11 0.133(3) 0.100(3) 0.096(2) 0.029(2) 0.0394(19) 0.018(2)
O12 0.115(2) 0.0706(18) 0.0768(15) 0.0018(14) 0.0418(14) 0.0159(17)
O13 0.0869(15) 0.0474(13) 0.0715(13) 0.0103(12) -0.0154(11) -0.0046(13)
O14 0.129(2) 0.0587(16) 0.0565(12) 0.0065(12) -0.0229(13) -0.0310(16)
O15 0.0996(18) 0.0440(14) 0.0838(16) 0.0092(12) -0.0175(13) -0.0105(14)
O16 0.0988(17) 0.0543(14) 0.0600(12) 0.0080(11) -0.0202(11) -0.0171(14)
O17 0.0524(10) 0.0766(16) 0.0534(10) -0.0080(11) 0.0056(8) -0.0079(12)
O18 0.1039(18) 0.129(3) 0.0557(12) -0.0024(17) 0.0020(12) 0.002(2)

loop_
_atom_type_symbol
_atom_type_description
_atom_type_scat_dispersion_real
_atom_type_scat_dispersion_imag
_atom_type_scat_source
C C 0.0181 0.0091 'International Tables Vol C Tables 4.2.6.8 and 6.1.1.4'
H H 0.0000 0.0000 'International Tables Vol C Tables 4.2.6.8 and 6.1.1.4'
O O 0.0492 0.0322 'International Tables Vol C Tables 4.2.6.8 and 6.1.1.4'

loop_
_geom_angle_atom_site_label_1
_geom_angle_atom_site_label_2
_geom_angle_atom_site_label_3
_geom_angle
O27 C201 C202 107.4(2)
C201 C202 C203 110.7(2)
C201 C202 C20A 111.9(2)
C203 C202 C20A 115.8(2)
C205 C203 C204 125.2(3)
C205 C203 C202 123.1(3)
C204 C203 C202 111.6(2)
C203 C205 C208 121.9(3)
C203 C205 C206 122.4(3)
C208 C205 C206 115.7(3)
O22 C206 C207 102.8(3)
O22 C206 C205 110.0(3)
C207 C206 C205 117.8(3)
O21 C207 C206 104.7(3)
O21 C207 C215 34.6(5)
C206 C207 C215 85.7(7)
C209 C208 C205 112.0(3)
C208 C209 C20A 113.6(3)
C20C C20A C20B 113.0(2)
C20C C20A C209 109.8(3)
C20B C20A C209 106.4(3)
C20C C20A C202 111.2(3)
C20B C20A C202 108.3(3)
C209 C20A C202 108.0(2)
O23 C20B O24 116.9(3)
O23 C20B C20A 123.5(3)
O24 C20B C20A 119.5(3)
O25 C20C O26 117.0(3)
O25 C20C C20A 124.0(3)
O26 C20C C20A 119.0(3)
O22 C212 O21 105.6(4)
O22 C212 C211 108.8(6)
O21 C212 C211 112.1(8)
O22 C212 C213 114.0(6)
O21 C212 C213 106.0(7)
C211 C212 C213 110.4(8)
O21 C215 C214 126(2)
O21 C215 C216 100(2)
C214 C215 C216 117(2)
O21 C215 O22 98.6(11)
C214 C215 O22 123.0(16)
C216 C215 O22 83.8(17)
O21 C215 C207 42.4(7)
C214 C215 C207 113.1(17)
C216 C215 C207 130(2)
O22 C215 C207 74.6(6)
O27 C221 C222 108.9(2)
C223 C222 C227 118.9(3)
C223 C222 C221 121.0(3)
C227 C222 C221 120.1(3)
C224 C223 C222 121.0(3)
C223 C224 C225 120.0(4)
C226 C225 C224 120.5(3)
C226 C225 O28 123.8(3)
C224 C225 O28 115.7(4)
C225 C226 C227 119.0(3)
C222 C227 C226 120.5(3)
O26 C232 O24 112.5(2)
O26 C232 C233 108.2(4)
O24 C232 C233 106.4(4)
O26 C232 C231 107.8(3)
O24 C232 C231 108.0(4)
C233 C232 C231 114.1(4)
C215 O21 C207 103.0(9)
C215 O21 C212 39.8(11)
C207 O21 C212 110.5(4)
C212 O22 C206 108.5(3)
C212 O22 C215 30.9(6)
C206 O22 C215 96.9(8)
C20B O24 C232 123.9(3)
C20C O26 C232 124.8(3)
C221 O27 C201 112.9(2)
C225 O28 C228 117.6(4)
O17 C101 C102 110.8(2)
C103 C102 C101 110.9(2)
C103 C102 C10A 115.4(2)
C101 C102 C10A 110.9(2)
C105 C103 C104 124.7(3)
C105 C103 C102 123.3(3)
C104 C103 C102 112.0(2)
C103 C105 C106 122.4(3)
C103 C105 C108 122.4(3)
C106 C105 C108 115.2(3)
O12 C106 C105 112.0(3)
O12 C106 C107 101.1(3)
C105 C106 C107 115.1(4)
O11 C107 C106 103.8(4)
C105 C108 C109 112.0(3)
C108 C109 C10A 112.6(3)
C10B C10A C10C 112.7(3)
C10B C10A C102 112.1(3)
C10C C10A C102 109.0(2)
C10B C10A C109 107.5(3)
C10C C10A C109 105.9(3)
C102 C10A C109 109.2(2)
O13 C10B O14 116.4(3)
O13 C10B C10A 124.1(3)
O14 C10B C10A 119.4(3)
O15 C10C O16 117.1(3)
O15 C10C C10A 122.9(3)
O16 C10C C10A 119.8(3)
O11 C112 O12 106(3)
O11 C112 C111 102(3)
O12 C112 C111 123(3)
O11 C112 C113 114(4)
O12 C112 C113 105(3)
C111 C112 C113 106(3)
O11 C115 O12 105.8(7)
O11 C115 C116 110.2(12)
O12 C115 C116 110.0(10)
O11 C115 C114 109.8(11)
O12 C115 C114 106.0(11)
C116 C115 C114 114.7(9)
O17 C121 C122 109.4(3)
C127 C122 C123 118.6(3)
C127 C122 C121 120.9(4)
C123 C122 C121 120.5(4)
C122 C123 C124 121.3(4)
C125 C124 C123 119.1(4)
O18 C125 C126 116.2(4)
O18 C125 C124 124.1(4)
C126 C125 C124 119.6(3)
C125 C126 C127 120.6(4)
C122 C127 C126 120.7(4)
O14 C132 O16 113.9(3)
O14 C132 C133 108.0(3)
O16 C132 C133 107.9(3)
O14 C132 C131 106.7(3)
O16 C132 C131 107.9(3)
C133 C132 C131 112.5(3)
C115 O11 C112 21.2(14)
C115 O11 C107 106.1(7)
C112 O11 C107 108.9(18)
C106 O12 C112 103.9(19)
C106 O12 C115 108.8(7)
C112 O12 C115 20.5(15)
C10B O14 C132 126.2(3)
C10C O16 C132 125.3(3)
C121 O17 C101 113.1(3)
C125 O18 C128 117.1(4)

loop_
_geom_bond_atom_site_label_1
_geom_bond_atom_site_label_2
_geom_bond_distance
C201 O27 1.420(3)
C201 C202 1.524(4)
C202 C203 1.532(4)
C202 C20A 1.555(4)
C203 C205 1.325(4)
C203 C204 1.514(4)
C205 C208 1.511(4)
C205 C206 1.512(4)
C206 O22 1.431(4)
C206 C207 1.503(6)
C207 O21 1.382(5)
C207 C215 2.00(2)
C208 C209 1.505(6)
C209 C20A 1.537(4)
C20A C20C 1.500(5)
C20A C20B 1.513(5)
C20B O23 1.206(5)
C20B O24 1.336(4)
C20C O25 1.203(4)
C20C O26 1.343(4)
C211 C212 1.447(10)
C212 O22 1.412(5)
C212 O21 1.430(7)
C212 C213 1.489(10)
C214 C215 1.51(3)
C215 O21 1.166(19)
C215 C216 1.61(3)
C215 O22 1.774(19)
C221 O27 1.416(3)
C221 C222 1.512(4)
C222 C223 1.371(5)
C222 C227 1.377(4)
C223 C224 1.370(5)
C224 C225 1.378(5)
C225 C226 1.362(6)
C225 O28 1.383(4)
C226 C227 1.405(5)
C228 O28 1.397(6)
C231 C232 1.515(6)
C232 O26 1.414(4)
C232 O24 1.435(5)
C232 C233 1.468(6)
C101 O17 1.429(3)
C101 C102 1.534(4)
C102 C103 1.523(4)
C102 C10A 1.550(4)
C103 C105 1.328(4)
C103 C104 1.519(4)
C105 C106 1.503(4)
C105 C108 1.508(4)
C106 O12 1.430(5)
C106 C107 1.503(7)
C107 O11 1.410(5)
C108 C109 1.509(5)
C109 C10A 1.552(4)
C10A C10B 1.499(5)
C10A C10C 1.515(4)
C10B O13 1.207(4)
C10B O14 1.335(4)
C10C O15 1.203(4)
C10C O16 1.332(4)
C111 C112 1.48(3)
C112 O11 1.40(6)
C112 O12 1.44(5)
C112 C113 1.52(3)
C114 C115 1.502(14)
C115 O11 1.393(18)
C115 O12 1.453(17)
C115 C116 1.480(12)
C121 O17 1.411(4)
C121 C122 1.500(4)
C122 C127 1.373(6)
C122 C123 1.374(5)
C123 C124 1.396(5)
C124 C125 1.379(6)
C125 O18 1.363(4)
C125 C126 1.372(5)
C126 C127 1.380(4)
C128 O18 1.426(7)
C131 C132 1.506(5)
C132 O14 1.419(4)
C132 O16 1.423(5)
C132 C133 1.496(5)

loop_
_geom_torsion_atom_site_label_1
_geom_torsion_atom_site_label_2
_geom_torsion_atom_site_label_3
_geom_torsion_atom_site_label_4
_geom_torsion
O27 C201 C202 C203 171.2(3)
O27 C201 C202 C20A 40.3(4)
C201 C202 C203 C205 -136.2(3)
C20A C202 C203 C205 -7.4(5)
C201 C202 C203 C204 47.6(4)
C20A C202 C203 C204 176.4(3)
C204 C203 C205 C208 175.3(4)
C202 C203 C205 C208 -0.3(6)
C204 C203 C205 C206 -3.0(6)
C202 C203 C205 C206 -178.6(3)
C203 C205 C206 O22 107.4(4)
C208 C205 C206 O22 -71.0(4)
C203 C205 C206 C207 -135.4(4)
C208 C205 C206 C207 46.2(5)
O22 C206 C207 O21 -27.1(4)
C205 C206 C207 O21 -148.1(4)
O22 C206 C207 C215 2.1(6)
C205 C206 C207 C215 -118.9(6)
C203 C205 C208 C209 -21.2(5)
C206 C205 C208 C209 157.2(3)
C205 C208 C209 C20A 51.5(5)
C208 C209 C20A C20C 63.9(4)
C208 C209 C20A C20B -173.6(3)
C208 C209 C20A C202 -57.5(4)
C201 C202 C20A C20C 42.3(3)
C203 C202 C20A C20C -85.9(3)
C201 C202 C20A C20B -82.4(3)
C203 C202 C20A C20B 149.4(3)
C201 C202 C20A C209 162.8(3)
C203 C202 C20A C209 34.6(4)
C20C C20A C20B O23 -165.9(4)
C209 C20A C20B O23 73.5(4)
C202 C20A C20B O23 -42.4(5)
C20C C20A C20B O24 16.9(4)
C209 C20A C20B O24 -103.6(3)
C202 C20A C20B O24 140.5(3)
C20B C20A C20C O25 163.2(3)
C209 C20A C20C O25 -78.1(4)
C202 C20A C20C O25 41.3(4)
C20B C20A C20C O26 -17.1(4)
C209 C20A C20C O26 101.6(3)
C202 C20A C20C O26 -139.0(3)
C206 C207 C215 O21 -123.8(11)
O21 C207 C215 C214 -118(2)
C206 C207 C215 C214 118.0(16)
O21 C207 C215 C216 54(2)
C206 C207 C215 C216 -70(2)
O21 C207 C215 O22 122.1(14)
C206 C207 C215 O22 -1.7(5)
O27 C221 C222 C223 34.1(4)
O27 C221 C222 C227 -148.8(3)
C227 C222 C223 C224 -1.2(6)
C221 C222 C223 C224 175.9(4)
C222 C223 C224 C225 -0.3(6)
C223 C224 C225 C226 1.3(7)
C223 C224 C225 O28 -178.1(4)
C224 C225 C226 C227 -0.7(6)
O28 C225 C226 C227 178.6(4)
C223 C222 C227 C226 1.9(5)
C221 C222 C227 C226 -175.3(3)
C225 C226 C227 C222 -0.9(6)
C214 C215 O21 C207 86.1(18)
C216 C215 O21 C207 -140.9(15)
O22 C215 O21 C207 -55.7(12)
C214 C215 O21 C212 -167(3)
C216 C215 O21 C212 -34.4(15)
O22 C215 O21 C212 50.8(10)
C207 C215 O21 C212 106.5(11)
C206 C207 O21 C215 58.9(13)
C206 C207 O21 C212 18.0(6)
C215 C207 O21 C212 -40.9(10)
O22 C212 O21 C215 -87.3(13)
C211 C212 O21 C215 31.0(13)
C213 C212 O21 C215 151.5(14)
O22 C212 O21 C207 -1.5(7)
C211 C212 O21 C207 116.8(6)
C213 C212 O21 C207 -122.7(6)
O21 C212 O22 C206 -16.8(6)
C211 C212 O22 C206 -137.3(8)
C213 C212 O22 C206 99.1(8)
O21 C212 O22 C215 54.9(13)
C211 C212 O22 C215 -65.6(16)
C213 C212 O22 C215 170.8(17)
C207 C206 O22 C212 27.0(5)
C205 C206 O22 C212 153.3(4)
C207 C206 O22 C215 -2.4(7)
C205 C206 O22 C215 123.8(6)
O21 C215 O22 C212 -77.8(13)
C214 C215 O22 C212 139(3)
C216 C215 O22 C212 21(2)
C207 C215 O22 C212 -113.1(14)
O21 C215 O22 C206 37.1(13)
C214 C215 O22 C206 -106(2)
C216 C215 O22 C206 136.0(19)
C207 C215 O22 C206 1.8(5)
O23 C20B O24 C232 -173.1(4)
C20A C20B O24 C232 4.2(5)
O26 C232 O24 C20B -24.8(5)
C233 C232 O24 C20B -143.1(4)
C231 C232 O24 C20B 94.1(4)
O25 C20C O26 C232 175.6(3)
C20A C20C O26 C232 -4.1(5)
O24 C232 O26 C20C 24.8(5)
C233 C232 O26 C20C 142.1(4)
C231 C232 O26 C20C -94.2(4)
C222 C221 O27 C201 -175.4(3)
C202 C201 O27 C221 168.8(3)
C226 C225 O28 C228 -11.3(7)
C224 C225 O28 C228 168.1(6)
O17 C101 C102 C103 170.8(3)
O17 C101 C102 C10A 41.3(4)
C101 C102 C103 C105 -131.6(4)
C10A C102 C103 C105 -4.5(5)
C101 C102 C103 C104 50.2(4)
C10A C102 C103 C104 177.3(3)
C104 C103 C105 C106 -8.8(6)
C102 C103 C105 C106 173.3(4)
C104 C103 C105 C108 175.1(4)
C102 C103 C105 C108 -2.8(6)
C103 C105 C106 O12 134.6(4)
C108 C105 C106 O12 -49.1(5)
C103 C105 C106 C107 -110.7(4)
C108 C105 C106 C107 65.7(5)
O12 C106 C107 O11 -34.5(4)
C105 C106 C107 O11 -155.5(3)
C103 C105 C108 C109 -20.6(6)
C106 C105 C108 C109 163.1(4)
C105 C108 C109 C10A 50.8(5)
C103 C102 C10A C10B -86.0(3)
C101 C102 C10A C10B 41.0(4)
C103 C102 C10A C10C 148.4(3)
C101 C102 C10A C10C -84.5(3)
C103 C102 C10A C109 33.1(4)
C101 C102 C10A C109 160.2(3)
C108 C109 C10A C10B 65.0(4)
C108 C109 C10A C10C -174.2(3)
C108 C109 C10A C102 -56.9(4)
C10C C10A C10B O13 166.4(3)
C102 C10A C10B O13 42.9(4)
C109 C10A C10B O13 -77.2(4)
C10C C10A C10B O14 -17.4(4)
C102 C10A C10B O14 -140.9(3)
C109 C10A C10B O14 99.0(3)
C10B C10A C10C O15 -167.4(3)
C102 C10A C10C O15 -42.2(4)
C109 C10A C10C O15 75.2(4)
C10B C10A C10C O16 18.1(4)
C102 C10A C10C O16 143.3(3)
C109 C10A C10C O16 -99.3(3)
O17 C121 C122 C127 -79.4(4)
O17 C121 C122 C123 100.3(4)
C127 C122 C123 C124 -1.4(5)
C121 C122 C123 C124 178.9(3)
C122 C123 C124 C125 0.2(5)
C123 C124 C125 O18 -179.8(4)
C123 C124 C125 C126 0.5(5)
O18 C125 C126 C127 -179.8(3)
C124 C125 C126 C127 -0.1(5)
C123 C122 C127 C126 1.8(5)
C121 C122 C127 C126 -178.5(3)
C125 C126 C127 C122 -1.0(5)
O12 C115 O11 C112 75(6)
C116 C115 O11 C112 -166(7)
C114 C115 O11 C112 -39(6)
O12 C115 O11 C107 -25.9(8)
C116 C115 O11 C107 92.9(10)
C114 C115 O11 C107 -139.8(9)
O12 C112 O11 C115 -77(6)
C111 C112 O11 C115 153(8)
C113 C112 O11 C115 38(4)
O12 C112 O11 C107 9(2)
C111 C112 O11 C107 -121(2)
C113 C112 O11 C107 124(3)
C106 C107 O11 C115 38.1(7)
C106 C107 O11 C112 16.1(14)
C105 C106 O12 C112 162.9(17)
C107 C106 O12 C112 39.8(17)
C105 C106 O12 C115 142.2(5)
C107 C106 O12 C115 19.1(6)
O11 C112 O12 C106 -31(2)
C111 C112 O12 C106 85(4)
C113 C112 O12 C106 -153(3)
O11 C112 O12 C115 75(7)
C111 C112 O12 C115 -168(11)
C113 C112 O12 C115 -46(5)
O11 C115 O12 C106 3.0(8)
C116 C115 O12 C106 -115.9(10)
C114 C115 O12 C106 119.5(9)
O11 C115 O12 C112 -76(7)
C116 C115 O12 C112 165(8)
C114 C115 O12 C112 40(7)
O13 C10B O14 C132 -173.3(3)
C10A C10B O14 C132 10.2(5)
O16 C132 O14 C10B -1.6(5)
C133 C132 O14 C10B -121.6(4)
C131 C132 O14 C10B 117.3(4)
O15 C10C O16 C132 173.8(3)
C10A C10C O16 C132 -11.4(5)
O14 C132 O16 C10C 2.3(5)
C133 C132 O16 C10C 122.3(4)
C131 C132 O16 C10C -115.9(4)
C122 C121 O17 C101 179.2(3)
C102 C101 O17 C121 98.4(4)
C126 C125 O18 C128 -166.6(4)
C124 C125 O18 C128 13.8(6)
